data_1569893
loop_
_publ_author_name
'Conrads, Christian'
'Burkart, Lisa'
'Soerensen, Sven'
'Noichl, Sandra'
'Kara, Yasemin'
'Heck, Joshua'
'Hoffmann, Alexander'
'Herres-Pawlis, Sonja'

_publ_section_title
;
 Understanding structure--activity relationships: iron(ii) complexes of
 &#x201C;Legacy Guanidines&#x201D; as catalysts for the synthesis of
 polylactide
;
_journal_issue 20
_journal_name_full 'Catalysis Science &amp; Technology'
_journal_page_first 6006
_journal_page_last 6021
_journal_paper_doi 10.1039/D3CY01117H
_journal_volume 13
_journal_year 2023
_chemical_formula_moiety 'C16 H28 Cl2 Fe N6'
_chemical_formula_sum 'C16 H28 Cl2 Fe N6'
_chemical_formula_weight 431.19
_space_group_crystal_system monoclinic
_space_group_IT_number 14
_space_group_name_Hall '-P 2ybc'
_space_group_name_H-M_alt 'P 1 21/c 1'
_atom_sites_solution_hydrogens geom
_audit_creation_method SHELXL-2018/3
_audit_update_record
;
2023-07-02 deposited with the CCDC.	2023-09-18 downloaded from the CCDC.
;
_cell_angle_alpha 90
_cell_angle_beta 106.09(3)
_cell_angle_gamma 90
_cell_formula_units_Z 4
_cell_length_a 12.011(2)
_cell_length_b 10.508(2)
_cell_length_c 16.725(3)
_cell_measurement_reflns_used 50590
_cell_measurement_temperature 100(2)
_cell_measurement_theta_max 34.21
_cell_measurement_theta_min 2.32
_cell_volume 2028.2(7)
_computing_cell_refinement
;
X-Area Recipe 1.33.0.0 (STOE, 2015)
;
_computing_data_collection
;
X-Area Pilatus3_SV 1.31.131.0 (STOE, 2017)
;
_computing_data_reduction
;
X-Area Integrate 1.71.0.0 (STOE, 2016)
X-Area LANA 1.71.4.0 (STOE, 2017)
;
_computing_molecular_graphics SHELXTL
_computing_publication_material
;
STOE & Cie GmbH, X-Area, software package for collecting single-crystal or
multi-domain crystal data on STOE area-detector diffractometers, for image 
processing, for the correction and scaling of reflection intensities and 
for outlier rejection, version 1.77, Darmstadt 2016
;
_computing_structure_refinement 'SHELXL-2018/3 (Sheldrick, 2018)'
_computing_structure_solution 'SHELXT-2014/5 (Sheldrick, 2014)'
_diffrn_ambient_temperature 100
_diffrn_detector Pilatus200K
_diffrn_detector_area_resol_mean 5.81
_diffrn_detector_type 'DECTRIS PILATUS 200K'
_diffrn_measured_fraction_theta_full 0.996
_diffrn_measured_fraction_theta_max 0.954
_diffrn_measurement_details ' 2297 frames, detector distance = 60 mm'
_diffrn_measurement_device 'Eulerian 4-circle diffractometer'
_diffrn_measurement_device_type 'STOE STADIVARI'
_diffrn_measurement_method 'rotation method, \w scans'
_diffrn_radiation_collimation '0.6 mm diameter'
_diffrn_radiation_monochromator 'Graded multilayer mirror'
_diffrn_radiation_polarisn_norm 270
_diffrn_radiation_probe x-ray
_diffrn_radiation_type 'Mo K\a'
_diffrn_radiation_wavelength 0.71073
_diffrn_reflns_av_R_equivalents 0.0205
_diffrn_reflns_av_unetI/netI 0.0132
_diffrn_reflns_Laue_measured_fraction_full 0.996
_diffrn_reflns_Laue_measured_fraction_max 0.954
_diffrn_reflns_limit_h_max 18
_diffrn_reflns_limit_h_min -14
_diffrn_reflns_limit_k_max 15
_diffrn_reflns_limit_k_min -15
_diffrn_reflns_limit_l_max 25
_diffrn_reflns_limit_l_min -25
_diffrn_reflns_number 38281
_diffrn_reflns_point_group_measured_fraction_full 0.996
_diffrn_reflns_point_group_measured_fraction_max 0.954
_diffrn_reflns_theta_full 25.242
_diffrn_reflns_theta_max 34.092
_diffrn_reflns_theta_min 2.316
_diffrn_source 'Genix Mo'
_diffrn_source_current 1.000
_diffrn_source_power 0.050
_diffrn_source_voltage 50
_exptl_absorpt_coefficient_mu 1.019
_exptl_absorpt_correction_T_max 0.7387
_exptl_absorpt_correction_T_min 0.2862
_exptl_absorpt_correction_type multi-scan
_exptl_absorpt_process_details
;
STOE X-Red32, absorption correction by Gaussian integration, analogous to
P. Coppens, "The Evaluation of Absorption and Extinction in Single-Crystal
Structure Analysis", published in: F. R. Ahmed (Editor), "Crystallographic
Computing", Munksgaard, Copenhagen (1970), 255 - 270.
;
_exptl_crystal_colour green
_exptl_crystal_density_diffrn 1.412
_exptl_crystal_description block
_exptl_crystal_F_000 904
_exptl_crystal_size_max 0.260
_exptl_crystal_size_mid 0.200
_exptl_crystal_size_min 0.160
_refine_diff_density_max 0.583
_refine_diff_density_min -0.396
_refine_diff_density_rms 0.066
_refine_ls_extinction_method none
_refine_ls_goodness_of_fit_ref 1.111
_refine_ls_hydrogen_treatment constr
_refine_ls_matrix_type full
_refine_ls_number_parameters 234
_refine_ls_number_reflns 7950
_refine_ls_number_restraints 0
_refine_ls_restrained_S_all 1.111
_refine_ls_R_factor_all 0.0363
_refine_ls_R_factor_gt 0.0303
_refine_ls_shift/su_max 0.002
_refine_ls_shift/su_mean 0.000
_refine_ls_structure_factor_coef Fsqd
_refine_ls_weighting_details 'w=1/[\s^2^(Fo^2^)+(0.0237P)^2^+1.4402P] where P=(Fo^2^+2Fc^2^)/3'
_refine_ls_weighting_scheme calc
_refine_ls_wR_factor_gt 0.0669
_refine_ls_wR_factor_ref 0.0704
_reflns_Friedel_coverage 0.000
_reflns_number_gt 7217
_reflns_number_total 7950
_reflns_threshold_expression 'I > 2\s(I)'
_cod_data_source_file d3cy01117h2.cif
_cod_data_source_block C1
_cod_depositor_comments 'Adding full bibliography for 1569886--1569893.cif.'
_cod_original_cell_volume 2028.1(8)
_cod_original_sg_symbol_H-M 'P 21/c'
_cod_database_code 1569893
_shelx_shelxl_version_number 2018/3
_shelx_space_group_comment
;
The symmetry employed for this shelxl refinement is uniquely defined
by the following loop, which should always be used as a source of
symmetry information in preference to the above space-group names.
They are only intended as comments.
;
_shelx_estimated_absorpt_t_min 0.778
_shelx_estimated_absorpt_t_max 0.854
_exptl_absorpt_special_details
;
Afterwards scaling of reflection intensities was performed within STOE LANA.
J. Koziskova, F. Hahn, J. Richter, J. Kozisek, "Comparison of different
absorption corrections on the model structure of tetrakis(\m~2~-acetato)-
diaqua-di-copper(II)", Acta Chimica Slovaca, vol. 9, no. 2, 2016, pp. 136 - 140.
Finally a spherical absorption correction was done within STOE LANA.
;

loop_
_space_group_symop_operation_xyz
'x, y, z'
'-x, y+1/2, -z+1/2'
'-x, -y, -z'
'x, -y-1/2, z-1/2'

loop_
_atom_site_label
_atom_site_type_symbol
_atom_site_fract_x
_atom_site_fract_y
_atom_site_fract_z
_atom_site_U_iso_or_equiv
_atom_site_adp_type
_atom_site_occupancy
_atom_site_site_symmetry_order
_atom_site_calc_flag
_atom_site_refinement_flags_posn
_atom_site_refinement_flags_adp
_atom_site_refinement_flags_occupancy
_atom_site_disorder_assembly
_atom_site_disorder_group
Fe1 Fe 0.74623(2) 0.64968(2) 0.61226(2) 0.01143(4) Uani 1 1 d . . . . .
C1 C 0.71470(9) 0.36398(10) 0.56786(6) 0.01271(16) Uani 1 1 d . . . . .
N1 N 0.69131(8) 0.46065(8) 0.61208(5) 0.01237(15) Uani 1 1 d . . . . .
Cl1 Cl 0.61882(2) 0.78565(3) 0.52876(2) 0.01929(5) Uani 1 1 d . . . . .
C2 C 0.81167(10) 0.22766(11) 0.68701(7) 0.01778(19) Uani 1 1 d . . . . .
H2A H 0.873595 0.165050 0.691590 0.027 Uiso 1 1 calc R U . . .
H2B H 0.757565 0.196657 0.716983 0.027 Uiso 1 1 calc R U . . .
H2C H 0.845321 0.308632 0.711216 0.027 Uiso 1 1 calc R U . . .
N2 N 0.75019(8) 0.24643(9) 0.59989(6) 0.01511(16) Uani 1 1 d . . . . .
Cl2 Cl 0.93912(2) 0.67585(3) 0.62707(2) 0.01975(6) Uani 1 1 d . . . . .
C3 C 0.70484(12) 0.13013(11) 0.55508(8) 0.0230(2) Uani 1 1 d . . . . .
H3A H 0.769262 0.078105 0.548189 0.035 Uiso 1 1 calc R U . . .
H3B H 0.653484 0.151971 0.500253 0.035 Uiso 1 1 calc R U . . .
H3C H 0.661279 0.082149 0.586674 0.035 Uiso 1 1 calc R U . . .
N3 N 0.70784(8) 0.38117(9) 0.48643(6) 0.01488(16) Uani 1 1 d . . . . .
C4 C 0.63383(11) 0.47825(12) 0.43631(7) 0.0196(2) Uani 1 1 d . . . . .
H4A H 0.595220 0.443385 0.381258 0.029 Uiso 1 1 calc R U . . .
H4B H 0.681047 0.551730 0.430199 0.029 Uiso 1 1 calc R U . . .
H4C H 0.575405 0.504977 0.463752 0.029 Uiso 1 1 calc R U . . .
N4 N 0.73673(8) 0.63444(8) 0.73345(5) 0.01164(14) Uani 1 1 d . . . . .
C5 C 0.78495(11) 0.31779(12) 0.44564(7) 0.0209(2) Uani 1 1 d . . . . .
H5A H 0.826902 0.381744 0.422667 0.031 Uiso 1 1 calc R U . . .
H5B H 0.739412 0.263817 0.400577 0.031 Uiso 1 1 calc R U . . .
H5C H 0.840474 0.265138 0.486205 0.031 Uiso 1 1 calc R U . . .
N5 N 0.87451(8) 0.61468(9) 0.86470(6) 0.01444(15) Uani 1 1 d . . . . .
C6 C 0.64636(8) 0.43607(10) 0.68047(6) 0.01188(16) Uani 1 1 d . . . . .
N6 N 0.83258(8) 0.81182(9) 0.80278(6) 0.01458(16) Uani 1 1 d . . . . .
C7 C 0.57297(9) 0.33430(10) 0.68453(7) 0.01495(17) Uani 1 1 d . . . . .
H7 H 0.552659 0.274463 0.640280 0.018 Uiso 1 1 calc R U . . .
C8 C 0.52963(9) 0.32026(11) 0.75290(7) 0.01705(19) Uani 1 1 d . . . . .
H8 H 0.481847 0.249423 0.755988 0.020 Uiso 1 1 calc R U . . .
C9 C 0.55593(9) 0.40958(11) 0.81697(7) 0.01673(19) Uani 1 1 d . . . . .
H9 H 0.526174 0.399654 0.863637 0.020 Uiso 1 1 calc R U . . .
C10 C 0.62577(9) 0.51321(11) 0.81243(6) 0.01445(17) Uani 1 1 d . . . . .
H10 H 0.642128 0.575159 0.855489 0.017 Uiso 1 1 calc R U . . .
C12 C 0.81161(9) 0.68565(10) 0.79951(6) 0.01161(16) Uani 1 1 d . . . . .
C13 C 0.88795(11) 0.65126(13) 0.95056(7) 0.0221(2) Uani 1 1 d . . . . .
H13A H 0.970575 0.656703 0.980083 0.033 Uiso 1 1 calc R U . . .
H13B H 0.850943 0.587486 0.977489 0.033 Uiso 1 1 calc R U . . .
H13C H 0.851403 0.734274 0.952067 0.033 Uiso 1 1 calc R U . . .
C14 C 0.90897(10) 0.48595(11) 0.85119(8) 0.0197(2) Uani 1 1 d . . . . .
H14A H 0.987896 0.470372 0.886165 0.030 Uiso 1 1 calc R U . . .
H14B H 0.906578 0.475165 0.792532 0.030 Uiso 1 1 calc R U . . .
H14C H 0.855706 0.425331 0.865733 0.030 Uiso 1 1 calc R U . . .
C15 C 0.75842(11) 0.89892(11) 0.74422(8) 0.0198(2) Uani 1 1 d . . . . .
H15A H 0.749826 0.978108 0.772899 0.030 Uiso 1 1 calc R U . . .
H15B H 0.682121 0.859913 0.721226 0.030 Uiso 1 1 calc R U . . .
H15C H 0.793234 0.917557 0.699007 0.030 Uiso 1 1 calc R U . . .
C16 C 0.94189(11) 0.86643(12) 0.85142(9) 0.0228(2) Uani 1 1 d . . . . .
H16A H 0.971670 0.924556 0.816393 0.034 Uiso 1 1 calc R U . . .
H16B H 0.998152 0.798107 0.871770 0.034 Uiso 1 1 calc R U . . .
H16C H 0.929376 0.913359 0.898829 0.034 Uiso 1 1 calc R U . . .
C11 C 0.67216(8) 0.52690(9) 0.74484(6) 0.01138(16) Uani 1 1 d . . . . .

loop_
_atom_site_aniso_label
_atom_site_aniso_U_11
_atom_site_aniso_U_22
_atom_site_aniso_U_33
_atom_site_aniso_U_23
_atom_site_aniso_U_13
_atom_site_aniso_U_12
Fe1 0.01367(6) 0.00992(6) 0.01084(6) 0.00205(5) 0.00362(5) 0.00051(5)
C1 0.0131(4) 0.0118(4) 0.0123(4) 0.0001(3) 0.0019(3) -0.0002(3)
N1 0.0152(4) 0.0109(4) 0.0113(3) 0.0006(3) 0.0041(3) 0.0002(3)
Cl1 0.02214(12) 0.01636(11) 0.01681(11) 0.00300(9) 0.00115(9) 0.00536(9)
C2 0.0213(5) 0.0142(4) 0.0158(4) 0.0018(4) 0.0017(4) 0.0027(4)
N2 0.0189(4) 0.0102(4) 0.0141(4) -0.0007(3) 0.0011(3) 0.0007(3)
Cl2 0.01493(10) 0.02082(12) 0.02418(12) 0.00747(10) 0.00657(9) 0.00172(9)
C3 0.0301(6) 0.0117(5) 0.0235(5) -0.0047(4) 0.0012(4) -0.0005(4)
N3 0.0168(4) 0.0154(4) 0.0124(4) -0.0003(3) 0.0041(3) 0.0027(3)
C4 0.0245(5) 0.0195(5) 0.0139(4) 0.0024(4) 0.0040(4) 0.0064(4)
N4 0.0139(3) 0.0101(3) 0.0109(3) 0.0004(3) 0.0034(3) -0.0020(3)
C5 0.0222(5) 0.0239(5) 0.0178(5) -0.0027(4) 0.0079(4) 0.0044(4)
N5 0.0174(4) 0.0132(4) 0.0111(3) 0.0003(3) 0.0012(3) -0.0005(3)
C6 0.0124(4) 0.0111(4) 0.0117(4) 0.0014(3) 0.0025(3) -0.0003(3)
N6 0.0158(4) 0.0099(4) 0.0179(4) -0.0009(3) 0.0043(3) -0.0019(3)
C7 0.0143(4) 0.0124(4) 0.0173(4) 0.0004(3) 0.0028(3) -0.0027(3)
C8 0.0154(4) 0.0160(5) 0.0197(5) 0.0022(4) 0.0048(4) -0.0044(3)
C9 0.0152(4) 0.0201(5) 0.0155(4) 0.0031(4) 0.0053(3) -0.0030(4)
C10 0.0146(4) 0.0164(4) 0.0128(4) 0.0013(3) 0.0045(3) -0.0014(3)
C12 0.0132(4) 0.0106(4) 0.0121(4) 0.0001(3) 0.0053(3) -0.0006(3)
C13 0.0247(5) 0.0293(6) 0.0114(4) -0.0001(4) 0.0033(4) -0.0037(4)
C14 0.0196(5) 0.0135(4) 0.0228(5) 0.0028(4) 0.0008(4) 0.0014(4)
C15 0.0238(5) 0.0108(4) 0.0244(5) 0.0024(4) 0.0061(4) 0.0012(4)
C16 0.0193(5) 0.0174(5) 0.0302(6) -0.0052(4) 0.0041(4) -0.0062(4)
C11 0.0115(4) 0.0106(4) 0.0116(4) 0.0011(3) 0.0024(3) -0.0009(3)

loop_
_atom_type_symbol
_atom_type_description
_atom_type_scat_dispersion_real
_atom_type_scat_dispersion_imag
_atom_type_scat_source
C C 0.0033 0.0016 'International Tables Vol C Tables 4.2.6.8 and 6.1.1.4'
H H 0.0000 0.0000 'International Tables Vol C Tables 4.2.6.8 and 6.1.1.4'
N N 0.0061 0.0033 'International Tables Vol C Tables 4.2.6.8 and 6.1.1.4'
Cl Cl 0.1484 0.1585 'International Tables Vol C Tables 4.2.6.8 and 6.1.1.4'
Fe Fe 0.3463 0.8444 'International Tables Vol C Tables 4.2.6.8 and 6.1.1.4'

loop_
_geom_angle_atom_site_label_1
_geom_angle_atom_site_label_2
_geom_angle_atom_site_label_3
_geom_angle
_geom_angle_site_symmetry_1
_geom_angle_site_symmetry_3
_geom_angle_publ_flag
N4 Fe1 N1 79.92(3) . . ?
N4 Fe1 Cl1 116.18(3) . . ?
N1 Fe1 Cl1 115.99(3) . . ?
N4 Fe1 Cl2 103.51(4) . . ?
N1 Fe1 Cl2 115.18(3) . . ?
Cl1 Fe1 Cl2 118.89(2) . . ?
N1 C1 N3 119.58(9) . . ?
N1 C1 N2 124.24(9) . . ?
N3 C1 N2 116.13(9) . . ?
C1 N1 C6 119.70(9) . . ?
C1 N1 Fe1 127.59(7) . . ?
C6 N1 Fe1 111.23(6) . . ?
N2 C2 H2A 109.5 . . ?
N2 C2 H2B 109.5 . . ?
H2A C2 H2B 109.5 . . ?
N2 C2 H2C 109.5 . . ?
H2A C2 H2C 109.5 . . ?
H2B C2 H2C 109.5 . . ?
C1 N2 C2 122.16(9) . . ?
C1 N2 C3 121.64(9) . . ?
C2 N2 C3 114.55(9) . . ?
N2 C3 H3A 109.5 . . ?
N2 C3 H3B 109.5 . . ?
H3A C3 H3B 109.5 . . ?
N2 C3 H3C 109.5 . . ?
H3A C3 H3C 109.5 . . ?
H3B C3 H3C 109.5 . . ?
C1 N3 C5 122.79(9) . . ?
C1 N3 C4 122.00(9) . . ?
C5 N3 C4 114.66(9) . . ?
N3 C4 H4A 109.5 . . ?
N3 C4 H4B 109.5 . . ?
H4A C4 H4B 109.5 . . ?
N3 C4 H4C 109.5 . . ?
H4A C4 H4C 109.5 . . ?
H4B C4 H4C 109.5 . . ?
C12 N4 C11 118.80(8) . . ?
C12 N4 Fe1 125.09(7) . . ?
C11 N4 Fe1 112.06(6) . . ?
N3 C5 H5A 109.5 . . ?
N3 C5 H5B 109.5 . . ?
H5A C5 H5B 109.5 . . ?
N3 C5 H5C 109.5 . . ?
H5A C5 H5C 109.5 . . ?
H5B C5 H5C 109.5 . . ?
C12 N5 C14 120.28(9) . . ?
C12 N5 C13 122.09(10) . . ?
C14 N5 C13 116.28(10) . . ?
C7 C6 C11 119.29(9) . . ?
C7 C6 N1 124.36(9) . . ?
C11 C6 N1 116.19(9) . . ?
C12 N6 C15 121.34(9) . . ?
C12 N6 C16 122.64(10) . . ?
C15 N6 C16 114.71(10) . . ?
C8 C7 C6 120.38(10) . . ?
C8 C7 H7 119.8 . . ?
C6 C7 H7 119.8 . . ?
C7 C8 C9 120.31(10) . . ?
C7 C8 H8 119.8 . . ?
C9 C8 H8 119.8 . . ?
C10 C9 C8 119.84(10) . . ?
C10 C9 H9 120.1 . . ?
C8 C9 H9 120.1 . . ?
C9 C10 C11 120.42(10) . . ?
C9 C10 H10 119.8 . . ?
C11 C10 H10 119.8 . . ?
N4 C12 N6 120.50(9) . . ?
N4 C12 N5 122.71(9) . . ?
N6 C12 N5 116.72(9) . . ?
N5 C13 H13A 109.5 . . ?
N5 C13 H13B 109.5 . . ?
H13A C13 H13B 109.5 . . ?
N5 C13 H13C 109.5 . . ?
H13A C13 H13C 109.5 . . ?
H13B C13 H13C 109.5 . . ?
N5 C14 H14A 109.5 . . ?
N5 C14 H14B 109.5 . . ?
H14A C14 H14B 109.5 . . ?
N5 C14 H14C 109.5 . . ?
H14A C14 H14C 109.5 . . ?
H14B C14 H14C 109.5 . . ?
N6 C15 H15A 109.5 . . ?
N6 C15 H15B 109.5 . . ?
H15A C15 H15B 109.5 . . ?
N6 C15 H15C 109.5 . . ?
H15A C15 H15C 109.5 . . ?
H15B C15 H15C 109.5 . . ?
N6 C16 H16A 109.5 . . ?
N6 C16 H16B 109.5 . . ?
H16A C16 H16B 109.5 . . ?
N6 C16 H16C 109.5 . . ?
H16A C16 H16C 109.5 . . ?
H16B C16 H16C 109.5 . . ?
C10 C11 C6 119.70(9) . . ?
C10 C11 N4 123.19(9) . . ?
C6 C11 N4 116.87(9) . . ?

loop_
_geom_bond_atom_site_label_1
_geom_bond_atom_site_label_2
_geom_bond_distance
_geom_bond_site_symmetry_2
_geom_bond_publ_flag
Fe1 N4 2.0675(10) . ?
Fe1 N1 2.0926(10) . ?
Fe1 Cl1 2.2692(6) . ?
Fe1 Cl2 2.2775(6) . ?
C1 N1 1.3315(13) . ?
C1 N3 1.3535(14) . ?
C1 N2 1.3666(14) . ?
N1 C6 1.4175(13) . ?
C2 N2 1.4529(15) . ?
C2 H2A 0.9800 . ?
C2 H2B 0.9800 . ?
C2 H2C 0.9800 . ?
N2 C3 1.4578(15) . ?
C3 H3A 0.9800 . ?
C3 H3B 0.9800 . ?
C3 H3C 0.9800 . ?
N3 C5 1.4549(15) . ?
N3 C4 1.4562(15) . ?
C4 H4A 0.9800 . ?
C4 H4B 0.9800 . ?
C4 H4C 0.9800 . ?
N4 C12 1.3298(13) . ?
N4 C11 1.4130(13) . ?
C5 H5A 0.9800 . ?
C5 H5B 0.9800 . ?
C5 H5C 0.9800 . ?
N5 C12 1.3635(14) . ?
N5 C14 1.4505(15) . ?
N5 C13 1.4517(15) . ?
C6 C7 1.3994(14) . ?
C6 C11 1.4074(14) . ?
N6 C12 1.3478(13) . ?
N6 C15 1.4514(15) . ?
N6 C16 1.4571(15) . ?
C7 C8 1.3893(16) . ?
C7 H7 0.9500 . ?
C8 C9 1.3932(16) . ?
C8 H8 0.9500 . ?
C9 C10 1.3894(15) . ?
C9 H9 0.9500 . ?
C10 C11 1.3995(14) . ?
C10 H10 0.9500 . ?
C13 H13A 0.9800 . ?
C13 H13B 0.9800 . ?
C13 H13C 0.9800 . ?
C14 H14A 0.9800 . ?
C14 H14B 0.9800 . ?
C14 H14C 0.9800 . ?
C15 H15A 0.9800 . ?
C15 H15B 0.9800 . ?
C15 H15C 0.9800 . ?
C16 H16A 0.9800 . ?
C16 H16B 0.9800 . ?
C16 H16C 0.9800 . ?

loop_
_geom_torsion_atom_site_label_1
_geom_torsion_atom_site_label_2
_geom_torsion_atom_site_label_3
_geom_torsion_atom_site_label_4
_geom_torsion
_geom_torsion_site_symmetry_1
_geom_torsion_site_symmetry_2
_geom_torsion_site_symmetry_3
_geom_torsion_site_symmetry_4
_geom_torsion_publ_flag
N3 C1 N1 C6 151.07(10) . . . . ?
N2 C1 N1 C6 -31.44(15) . . . . ?
N3 C1 N1 Fe1 -44.08(13) . . . . ?
N2 C1 N1 Fe1 133.40(9) . . . . ?
N1 C1 N2 C2 -26.51(16) . . . . ?
N3 C1 N2 C2 151.05(10) . . . . ?
N1 C1 N2 C3 138.06(12) . . . . ?
N3 C1 N2 C3 -44.38(15) . . . . ?
N1 C1 N3 C5 145.43(11) . . . . ?
N2 C1 N3 C5 -32.26(15) . . . . ?
N1 C1 N3 C4 -25.53(15) . . . . ?
N2 C1 N3 C4 156.78(10) . . . . ?
C1 N1 C6 C7 -32.78(15) . . . . ?
Fe1 N1 C6 C7 160.06(8) . . . . ?
C1 N1 C6 C11 151.94(9) . . . . ?
Fe1 N1 C6 C11 -15.22(11) . . . . ?
C11 C6 C7 C8 -2.49(15) . . . . ?
N1 C6 C7 C8 -177.64(10) . . . . ?
C6 C7 C8 C9 1.99(17) . . . . ?
C7 C8 C9 C10 0.03(17) . . . . ?
C8 C9 C10 C11 -1.51(16) . . . . ?
C11 N4 C12 N6 -147.96(10) . . . . ?
Fe1 N4 C12 N6 56.56(13) . . . . ?
C11 N4 C12 N5 35.24(14) . . . . ?
Fe1 N4 C12 N5 -120.24(9) . . . . ?
C15 N6 C12 N4 13.14(16) . . . . ?
C16 N6 C12 N4 -153.06(11) . . . . ?
C15 N6 C12 N5 -169.87(10) . . . . ?
C16 N6 C12 N5 23.93(15) . . . . ?
C14 N5 C12 N4 31.01(15) . . . . ?
C13 N5 C12 N4 -135.23(11) . . . . ?
C14 N5 C12 N6 -145.91(10) . . . . ?
C13 N5 C12 N6 47.85(14) . . . . ?
C9 C10 C11 C6 0.98(15) . . . . ?
C9 C10 C11 N4 175.27(10) . . . . ?
C7 C6 C11 C10 1.01(15) . . . . ?
N1 C6 C11 C10 176.54(9) . . . . ?
C7 C6 C11 N4 -173.63(9) . . . . ?
N1 C6 C11 N4 1.90(13) . . . . ?
C12 N4 C11 C10 39.70(14) . . . . ?
Fe1 N4 C11 C10 -161.80(8) . . . . ?
C12 N4 C11 C6 -145.86(10) . . . . ?
Fe1 N4 C11 C6 12.64(11) . . . . ?
